data_2022725
loop_
_publ_author_name
'Meenatchi, C. Selva'
'Vishnupriya, R.'
'Suresh, J.'
'Rubina, S. Raja'
'Selvanayagam, S.'
'Bhandari, S. R.'

_publ_section_title
;
 Crystal structures of
 (12<i>E</i>)-12-(4-benzyl-idene)-7,7,16-trimethyl-3-(4-methyl-phen-yl)-1-oxa-16-aza-tetra-cyclo-[11.2.1.0<sup>2,11</sup>.0<sup>4,9</sup>]hexa-deca-2(11),4(9)-dien-5-one
 and
 (12<i>E</i>)-12-(4-bromo-benzyl-idene)-73-(4-bromo-phen-yl)-,7,16-trimethyl-10-oxa-16-aza-tetra-cyclo-[11.2.1.0<sup>2,11</sup>.0<sup>4,9</sup>]hexa-deca-2(11),4(9)-dien-5-one.
;
_journal_coeditor_code ZN2026
_journal_issue 'Pt 4'
_journal_name_full 'Acta crystallographica. Section E, Crystallographic communications'
_journal_page_first 392
_journal_page_last 396
_journal_paper_doi 10.1107/S205698902300275X
_journal_volume 79
_journal_year 2023
_chemical_formula_iupac 'C32 H35 N O2'
_chemical_formula_moiety 'C32 H35 N O2'
_chemical_formula_sum 'C32 H35 N O2'
_chemical_formula_weight 465.61
_chemical_name_systematic
(12<i>E</i>)-12-(4-Benzylidene)-7,7,16-trimethyl-3-(4-methylphenyl)-1-oxa-16-azatetracyclo[11.2.1.0^2,11^.0^4,9^]hexadeca-2(11),4(9)-dien-5-one
_space_group_crystal_system orthorhombic
_space_group_IT_number 61
_space_group_name_Hall '-P 2ac 2ab'
_space_group_name_H-M_alt 'P b c a'
_atom_sites_solution_hydrogens geom
_audit_creation_method SHELXL-2018/3
_cell_angle_alpha 90
_cell_angle_beta 90
_cell_angle_gamma 90
_cell_formula_units_Z 8
_cell_length_a 16.7576(6)
_cell_length_b 16.3223(7)
_cell_length_c 19.2416(8)
_cell_measurement_reflns_used 118400
_cell_measurement_temperature 293(2)
_cell_measurement_theta_max 27.8
_cell_measurement_theta_min 3.1
_cell_volume 5263.0(4)
_computing_cell_refinement
;
SAINT (Bruker, 2009)
;
_computing_data_collection
;
APEX2 (Bruker, 2009)
;
_computing_data_reduction
;
SAINT (Bruker, 2009)
;
_computing_molecular_graphics
;
ORTEP-3 for Windows (Farrugia, 2012) and PLATON (Spek, 2020)
;
_computing_publication_material
;
<i>SHELXL2018/3</i> (Sheldrick, 2015b) and PLATON (Spek, 2020)
;
_computing_structure_refinement
;
<i>SHELXL2018/3</i> (Sheldrick, 2015b)
;
_computing_structure_solution
;
<i>SHELXT2018/2</i> (Sheldrick, 2015a)
;
_diffrn_ambient_temperature 293(2)
_diffrn_measured_fraction_theta_full 0.998
_diffrn_measured_fraction_theta_max 0.998
_diffrn_measurement_device_type 'Bruker SMART APEX CCD area-detector'
_diffrn_measurement_method '\w and \f scans'
_diffrn_radiation_source 'fine-focus sealed tube'
_diffrn_radiation_type MoK\a
_diffrn_radiation_wavelength 0.71073
_diffrn_reflns_av_R_equivalents 0.0968
_diffrn_reflns_av_unetI/netI 0.0328
_diffrn_reflns_limit_h_max 23
_diffrn_reflns_limit_h_min -23
_diffrn_reflns_limit_k_max 23
_diffrn_reflns_limit_k_min -23
_diffrn_reflns_limit_l_max 27
_diffrn_reflns_limit_l_min -27
_diffrn_reflns_number 186331
_diffrn_reflns_theta_full 25.242
_diffrn_reflns_theta_max 30.511
_diffrn_reflns_theta_min 2.931
_exptl_absorpt_coefficient_mu 0.072
_exptl_absorpt_correction_type none
_exptl_crystal_colour Colourless
_exptl_crystal_density_diffrn 1.175
_exptl_crystal_density_method 'not measured'
_exptl_crystal_description Block
_exptl_crystal_F_000 2000
_exptl_crystal_size_max 0.21
_exptl_crystal_size_mid 0.18
_exptl_crystal_size_min 0.16
_refine_diff_density_max 0.312
_refine_diff_density_min -0.229
_refine_ls_extinction_coef 0.0063(9)
_refine_ls_extinction_expression Fc^*^=kFc[1+0.001xFc^2^\l^3^/sin(2\q)]^-1/4^
_refine_ls_extinction_method
;
<i>SHELXL2018/3</i> (Sheldrick 2015b)
;
_refine_ls_goodness_of_fit_ref 1.040
_refine_ls_hydrogen_treatment constr
_refine_ls_matrix_type full
_refine_ls_number_parameters 319
_refine_ls_number_reflns 8013
_refine_ls_number_restraints 0
_refine_ls_restrained_S_all 1.040
_refine_ls_R_factor_all 0.1017
_refine_ls_R_factor_gt 0.0593
_refine_ls_shift/su_max 0.000
_refine_ls_shift/su_mean 0.000
_refine_ls_structure_factor_coef Fsqd
_refine_ls_weighting_details 'w=1/[\s^2^(Fo^2^)+(0.1059P)^2^+1.8765P] where P=(Fo^2^+2Fc^2^)/3'
_refine_ls_weighting_scheme calc
_refine_ls_wR_factor_gt 0.1590
_refine_ls_wR_factor_ref 0.2134
_reflns_number_gt 5206
_reflns_number_total 8013
_reflns_threshold_expression 'I > 2\s(I)'
_cod_data_source_file zn2026sup1.cif
_cod_data_source_block I
_cod_depositor_comments 'Adding full bibliography for 2022725--2022726.cif.'
_cod_database_code 2022725
_cod_database_fobs_code 2022725
_shelx_space_group_comment
;
The symmetry employed for this shelxl refinement is uniquely defined
by the following loop, which should always be used as a source of
symmetry information in preference to the above space-group names.
They are only intended as comments.
;

loop_
_space_group_symop_operation_xyz
'x, y, z'
'-x+1/2, -y, z+1/2'
'-x, y+1/2, -z+1/2'
'x+1/2, -y+1/2, -z'
'-x, -y, -z'
'x-1/2, y, -z-1/2'
'x, -y-1/2, z-1/2'
'-x-1/2, y-1/2, z'

loop_
_atom_site_type_symbol
_atom_site_label
_atom_site_fract_x
_atom_site_fract_y
_atom_site_fract_z
_atom_site_U_iso_or_equiv
_atom_site_adp_type
_atom_site_calc_flag
_atom_site_occupancy
_atom_site_disorder_assembly
_atom_site_disorder_group
O O1 0.21074(7) 0.58367(7) 0.03767(7) 0.0427(3) Uani d 1 . .
O O2 0.34366(9) 0.72866(9) -0.13951(8) 0.0577(4) Uani d 1 . .
N N1 0.16512(8) 0.78470(9) 0.16257(8) 0.0424(3) Uani d 1 . .
C C1 0.18856(10) 0.80464(10) 0.09126(10) 0.0405(4) Uani d 1 . .
H H1 0.228435 0.848551 0.090424 0.049 Uiso calc 1 . .
C C2 0.10849(11) 0.83394(11) 0.06103(11) 0.0463(4) Uani d 1 . .
H H2A 0.105807 0.823989 0.011381 0.056 Uiso calc 1 . .
H H2B 0.100310 0.891866 0.069747 0.056 Uiso calc 1 . .
C C3 0.04652(10) 0.78136(11) 0.10060(11) 0.0459(4) Uani d 1 . .
H H3A 0.009062 0.815815 0.125555 0.055 Uiso calc 1 . .
H H3B 0.017141 0.746445 0.068828 0.055 Uiso calc 1 . .
C C4 0.09680(10) 0.72978(10) 0.15142(9) 0.0400(4) Uani d 1 . .
H H4 0.067771 0.720868 0.194982 0.048 Uiso calc 1 . .
C C5 0.12141(9) 0.64808(10) 0.11912(9) 0.0370(3) Uani d 1 . .
C C6 0.18632(9) 0.65699(9) 0.06908(9) 0.0371(3) Uani d 1 . .
C C7 0.21783(9) 0.72967(10) 0.05213(9) 0.0376(3) Uani d 1 . .
C C8 0.08674(10) 0.57522(10) 0.13228(9) 0.0396(4) Uani d 1 . .
H H8 0.109249 0.529878 0.110539 0.048 Uiso calc 1 . .
C C9 0.01749(10) 0.55924(10) 0.17700(9) 0.0382(3) Uani d 1 . .
C C10 0.01149(11) 0.48435(10) 0.21179(10) 0.0435(4) Uani d 1 . .
H H10 0.050998 0.445040 0.205445 0.052 Uiso calc 1 . .
C C11 -0.05206(12) 0.46743(11) 0.25556(10) 0.0475(4) Uani d 1 . .
H H11 -0.053642 0.417504 0.278801 0.057 Uiso calc 1 . .
C C12 -0.11325(11) 0.52321(11) 0.26546(10) 0.0452(4) Uani d 1 . .
C C13 -0.10909(12) 0.59637(12) 0.22870(11) 0.0511(5) Uani d 1 . .
H H13 -0.149884 0.634551 0.233678 0.061 Uiso calc 1 . .
C C14 -0.04585(11) 0.61396(11) 0.18485(11) 0.0486(4) Uani d 1 . .
H H14 -0.045578 0.663009 0.160261 0.058 Uiso calc 1 . .
C C15 0.25631(10) 0.59020(10) -0.02083(9) 0.0377(3) Uani d 1 . .
C C16 0.26745(11) 0.50897(11) -0.05506(10) 0.0447(4) Uani d 1 . .
H H16A 0.218260 0.493661 -0.078242 0.054 Uiso calc 1 . .
H H16B 0.278380 0.468083 -0.019734 0.054 Uiso calc 1 . .
C C17 0.33577(11) 0.50880(11) -0.10836(10) 0.0459(4) Uani d 1 . .
C C18 0.32508(13) 0.58496(12) -0.15407(10) 0.0511(4) Uani d 1 . .
H H18A 0.369117 0.587793 -0.186698 0.061 Uiso calc 1 . .
H H18B 0.276320 0.579014 -0.180759 0.061 Uiso calc 1 . .
C C19 0.32134(10) 0.66405(11) -0.11423(9) 0.0420(4) Uani d 1 . .
C C20 0.28567(9) 0.66154(10) -0.04453(9) 0.0368(3) Uani d 1 . .
C C21 0.28068(9) 0.73973(10) -0.00295(9) 0.0386(3) Uani d 1 . .
H H21 0.264501 0.784237 -0.034095 0.046 Uiso calc 1 . .
C C22 0.36107(10) 0.76184(11) 0.02941(10) 0.0418(4) Uani d 1 . .
C C23 0.39866(12) 0.83551(12) 0.01558(13) 0.0555(5) Uani d 1 . .
H H23 0.375068 0.873040 -0.014421 0.067 Uiso calc 1 . .
C C24 0.47229(14) 0.85379(15) 0.04666(15) 0.0689(7) Uani d 1 . .
H H24 0.496623 0.903724 0.037033 0.083 Uiso calc 1 . .
C C25 0.50927(12) 0.79995(16) 0.09086(13) 0.0624(6) Uani d 1 . .
C C26 0.47107(13) 0.72732(17) 0.10501(14) 0.0688(6) Uani d 1 . .
H H26 0.494539 0.690036 0.135313 0.083 Uiso calc 1 . .
C C27 0.39826(12) 0.70872(14) 0.07493(13) 0.0596(5) Uani d 1 . .
H H27 0.373750 0.659182 0.085642 0.071 Uiso calc 1 . .
C C28 0.22827(13) 0.75329(15) 0.20727(12) 0.0588(5) Uani d 1 . .
H H28A 0.206981 0.742153 0.252617 0.088 Uiso calc 1 . .
H H28B 0.249391 0.703701 0.187734 0.088 Uiso calc 1 . .
H H28C 0.270044 0.793302 0.210916 0.088 Uiso calc 1 . .
C C29 0.33113(16) 0.43051(14) -0.15184(14) 0.0669(6) Uani d 1 . .
H H29A 0.337967 0.383735 -0.122184 0.100 Uiso calc 1 . .
H H29B 0.280025 0.427542 -0.174248 0.100 Uiso calc 1 . .
H H29C 0.372469 0.431112 -0.186370 0.100 Uiso calc 1 . .
C C30 0.41730(12) 0.51242(14) -0.07213(13) 0.0590(5) Uani d 1 . .
H H30A 0.420629 0.561454 -0.044726 0.088 Uiso calc 1 . .
H H30B 0.423397 0.465485 -0.042538 0.088 Uiso calc 1 . .
H H30C 0.458865 0.512600 -0.106463 0.088 Uiso calc 1 . .
C C31 -0.18224(15) 0.50520(14) 0.31352(13) 0.0645(6) Uani d 1 . .
H H31A -0.198385 0.449151 0.307978 0.097 Uiso calc 1 . .
H H31B -0.226148 0.540633 0.302414 0.097 Uiso calc 1 . .
H H31C -0.166058 0.514370 0.360747 0.097 Uiso calc 1 . .
C C32 0.59000(14) 0.8188(2) 0.12213(18) 0.0941(10) Uani d 1 . .
H H32A 0.605958 0.873155 0.109106 0.141 Uiso calc 1 . .
H H32B 0.628525 0.780055 0.105291 0.141 Uiso calc 1 . .
H H32C 0.586766 0.815138 0.171847 0.141 Uiso calc 1 . .

loop_
_atom_site_aniso_label
_atom_site_aniso_U_11
_atom_site_aniso_U_22
_atom_site_aniso_U_33
_atom_site_aniso_U_12
_atom_site_aniso_U_13
_atom_site_aniso_U_23
O1 0.0463(6) 0.0325(6) 0.0492(7) -0.0009(5) 0.0145(5) 0.0013(5)
O2 0.0641(9) 0.0546(8) 0.0545(8) -0.0103(6) 0.0075(7) 0.0150(6)
N1 0.0379(7) 0.0422(8) 0.0471(8) 0.0005(6) -0.0033(6) -0.0055(6)
C1 0.0366(7) 0.0319(7) 0.0530(10) -0.0008(6) 0.0002(7) -0.0028(7)
C2 0.0473(9) 0.0391(9) 0.0525(10) 0.0060(7) -0.0018(8) 0.0024(7)
C3 0.0367(8) 0.0425(9) 0.0585(11) 0.0037(7) -0.0035(7) -0.0012(8)
C4 0.0364(7) 0.0396(8) 0.0442(9) 0.0021(6) 0.0024(6) -0.0032(7)
C5 0.0334(7) 0.0377(8) 0.0400(8) 0.0012(6) 0.0020(6) 0.0010(6)
C6 0.0361(7) 0.0327(7) 0.0424(8) 0.0013(6) 0.0035(6) 0.0000(6)
C7 0.0323(7) 0.0346(8) 0.0460(9) -0.0001(6) 0.0003(6) -0.0004(6)
C8 0.0377(8) 0.0374(8) 0.0437(9) 0.0020(6) 0.0041(6) 0.0028(7)
C9 0.0391(8) 0.0360(8) 0.0395(8) -0.0014(6) 0.0010(6) 0.0042(6)
C10 0.0477(9) 0.0359(8) 0.0468(9) 0.0039(7) 0.0027(7) 0.0051(7)
C11 0.0587(11) 0.0376(8) 0.0460(10) -0.0014(8) 0.0041(8) 0.0098(7)
C12 0.0485(9) 0.0413(9) 0.0459(10) -0.0049(7) 0.0073(7) 0.0027(7)
C13 0.0441(9) 0.0442(10) 0.0649(12) 0.0032(7) 0.0139(8) 0.0083(8)
C14 0.0420(9) 0.0422(9) 0.0617(11) 0.0027(7) 0.0073(8) 0.0168(8)
C15 0.0343(7) 0.0379(8) 0.0410(8) 0.0003(6) 0.0052(6) 0.0025(6)
C16 0.0452(9) 0.0362(8) 0.0526(10) -0.0033(7) 0.0095(8) -0.0028(7)
C17 0.0479(9) 0.0410(9) 0.0489(10) 0.0037(7) 0.0111(8) 0.0010(7)
C18 0.0616(11) 0.0527(11) 0.0390(9) 0.0050(9) 0.0069(8) 0.0044(8)
C19 0.0353(7) 0.0464(9) 0.0442(9) 0.0007(7) 0.0010(6) 0.0084(7)
C20 0.0337(7) 0.0359(8) 0.0409(8) 0.0003(6) 0.0019(6) 0.0038(6)
C21 0.0362(7) 0.0322(7) 0.0475(9) -0.0008(6) 0.0039(6) 0.0051(6)
C22 0.0360(8) 0.0395(8) 0.0499(9) -0.0043(6) 0.0069(7) -0.0033(7)
C23 0.0500(10) 0.0446(10) 0.0720(14) -0.0095(8) 0.0080(9) -0.0017(9)
C24 0.0543(12) 0.0584(13) 0.0940(18) -0.0226(10) 0.0181(12) -0.0237(13)
C25 0.0369(9) 0.0826(15) 0.0677(13) -0.0041(10) 0.0078(9) -0.0285(12)
C26 0.0439(10) 0.0877(17) 0.0748(15) 0.0026(10) -0.0091(10) 0.0013(13)
C27 0.0437(10) 0.0609(12) 0.0741(14) -0.0087(9) -0.0059(9) 0.0121(11)
C28 0.0528(11) 0.0680(13) 0.0557(12) 0.0042(10) -0.0169(9) -0.0056(10)
C29 0.0819(16) 0.0496(11) 0.0690(14) 0.0036(11) 0.0217(12) -0.0115(10)
C30 0.0459(10) 0.0580(12) 0.0730(14) 0.0081(9) 0.0069(9) 0.0132(10)
C31 0.0683(13) 0.0578(12) 0.0674(14) -0.0054(10) 0.0250(11) 0.0097(10)
C32 0.0405(11) 0.129(3) 0.112(2) -0.0109(14) 0.0027(13) -0.055(2)

loop_
_atom_type_symbol
_atom_type_description
_atom_type_scat_dispersion_real
_atom_type_scat_dispersion_imag
_atom_type_scat_source
C C 0.0033 0.0016 'International Tables Vol C Tables 4.2.6.8 and 6.1.1.4'
H H 0.0000 0.0000 'International Tables Vol C Tables 4.2.6.8 and 6.1.1.4'
N N 0.0061 0.0033 'International Tables Vol C Tables 4.2.6.8 and 6.1.1.4'
O O 0.0106 0.0060 'International Tables Vol C Tables 4.2.6.8 and 6.1.1.4'

loop_
_geom_angle_atom_site_label_1
_geom_angle_atom_site_label_2
_geom_angle_atom_site_label_3
_geom_angle_site_symmetry_1
_geom_angle_site_symmetry_3
_geom_angle
_geom_angle_publ_flag
C15 O1 C6 . . 116.89(12) ?
C28 N1 C1 . . 115.90(15) ?
C28 N1 C4 . . 115.93(15) ?
C1 N1 C4 . . 102.00(13) ?
N1 C1 C7 . . 111.86(14) ?
N1 C1 C2 . . 100.92(14) ?
C7 C1 C2 . . 110.16(15) ?
N1 C1 H1 . . 111.2 ?
C7 C1 H1 . . 111.2 ?
C2 C1 H1 . . 111.2 ?
C1 C2 C3 . . 103.11(14) ?
C1 C2 H2A . . 111.1 ?
C3 C2 H2A . . 111.1 ?
C1 C2 H2B . . 111.1 ?
C3 C2 H2B . . 111.1 ?
H2A C2 H2B . . 109.1 ?
C4 C3 C2 . . 104.38(14) ?
C4 C3 H3A . . 110.9 ?
C2 C3 H3A . . 110.9 ?
C4 C3 H3B . . 110.9 ?
C2 C3 H3B . . 110.9 ?
H3A C3 H3B . . 108.9 ?
N1 C4 C5 . . 112.42(13) ?
N1 C4 C3 . . 100.68(13) ?
C5 C4 C3 . . 111.48(15) ?
N1 C4 H4 . . 110.6 ?
C5 C4 H4 . . 110.6 ?
C3 C4 H4 . . 110.6 ?
C8 C5 C6 . . 122.22(15) ?
C8 C5 C4 . . 125.27(15) ?
C6 C5 C4 . . 112.48(13) ?
C7 C6 O1 . . 122.44(15) ?
C7 C6 C5 . . 122.87(15) ?
O1 C6 C5 . . 114.63(13) ?
C6 C7 C21 . . 123.02(15) ?
C6 C7 C1 . . 117.77(15) ?
C21 C7 C1 . . 119.21(14) ?
C5 C8 C9 . . 127.43(16) ?
C5 C8 H8 . . 116.3 ?
C9 C8 H8 . . 116.3 ?
C14 C9 C10 . . 116.96(15) ?
C14 C9 C8 . . 123.43(15) ?
C10 C9 C8 . . 119.55(15) ?
C11 C10 C9 . . 121.39(16) ?
C11 C10 H10 . . 119.3 ?
C9 C10 H10 . . 119.3 ?
C10 C11 C12 . . 121.46(16) ?
C10 C11 H11 . . 119.3 ?
C12 C11 H11 . . 119.3 ?
C11 C12 C13 . . 117.25(17) ?
C11 C12 C31 . . 121.57(17) ?
C13 C12 C31 . . 121.17(18) ?
C14 C13 C12 . . 121.78(17) ?
C14 C13 H13 . . 119.1 ?
C12 C13 H13 . . 119.1 ?
C13 C14 C9 . . 121.03(16) ?
C13 C14 H14 . . 119.5 ?
C9 C14 H14 . . 119.5 ?
C20 C15 O1 . . 123.55(15) ?
C20 C15 C16 . . 125.05(15) ?
O1 C15 C16 . . 111.39(13) ?
C15 C16 C17 . . 112.91(14) ?
C15 C16 H16A . . 109.0 ?
C17 C16 H16A . . 109.0 ?
C15 C16 H16B . . 109.0 ?
C17 C16 H16B . . 109.0 ?
H16A C16 H16B . . 107.8 ?
C29 C17 C18 . . 110.96(18) ?
C29 C17 C30 . . 109.03(18) ?
C18 C17 C30 . . 109.47(16) ?
C29 C17 C16 . . 109.18(16) ?
C18 C17 C16 . . 107.11(15) ?
C30 C17 C16 . . 111.09(17) ?
C19 C18 C17 . . 114.13(16) ?
C19 C18 H18A . . 108.7 ?
C17 C18 H18A . . 108.7 ?
C19 C18 H18B . . 108.7 ?
C17 C18 H18B . . 108.7 ?
H18A C18 H18B . . 107.6 ?
O2 C19 C20 . . 120.85(17) ?
O2 C19 C18 . . 121.77(17) ?
C20 C19 C18 . . 117.30(15) ?
C15 C20 C19 . . 118.89(15) ?
C15 C20 C21 . . 122.19(15) ?
C19 C20 C21 . . 118.89(14) ?
C7 C21 C20 . . 108.68(13) ?
C7 C21 C22 . . 110.88(15) ?
C20 C21 C22 . . 111.55(13) ?
C7 C21 H21 . . 108.6 ?
C20 C21 H21 . . 108.6 ?
C22 C21 H21 . . 108.6 ?
C27 C22 C23 . . 117.53(18) ?
C27 C22 C21 . . 120.54(16) ?
C23 C22 C21 . . 121.92(17) ?
C22 C23 C24 . . 120.2(2) ?
C22 C23 H23 . . 119.9 ?
C24 C23 H23 . . 119.9 ?
C25 C24 C23 . . 121.7(2) ?
C25 C24 H24 . . 119.1 ?
C23 C24 H24 . . 119.1 ?
C24 C25 C26 . . 117.7(2) ?
C24 C25 C32 . . 121.4(2) ?
C26 C25 C32 . . 120.9(3) ?
C25 C26 C27 . . 121.1(2) ?
C25 C26 H26 . . 119.4 ?
C27 C26 H26 . . 119.4 ?
C22 C27 C26 . . 121.7(2) ?
C22 C27 H27 . . 119.2 ?
C26 C27 H27 . . 119.2 ?
N1 C28 H28A . . 109.5 ?
N1 C28 H28B . . 109.5 ?
H28A C28 H28B . . 109.5 ?
N1 C28 H28C . . 109.5 ?
H28A C28 H28C . . 109.5 ?
H28B C28 H28C . . 109.5 ?
C17 C29 H29A . . 109.5 ?
C17 C29 H29B . . 109.5 ?
H29A C29 H29B . . 109.5 ?
C17 C29 H29C . . 109.5 ?
H29A C29 H29C . . 109.5 ?
H29B C29 H29C . . 109.5 ?
C17 C30 H30A . . 109.5 ?
C17 C30 H30B . . 109.5 ?
H30A C30 H30B . . 109.5 ?
C17 C30 H30C . . 109.5 ?
H30A C30 H30C . . 109.5 ?
H30B C30 H30C . . 109.5 ?
C12 C31 H31A . . 109.5 ?
C12 C31 H31B . . 109.5 ?
H31A C31 H31B . . 109.5 ?
C12 C31 H31C . . 109.5 ?
H31A C31 H31C . . 109.5 ?
H31B C31 H31C . . 109.5 ?
C25 C32 H32A . . 109.5 ?
C25 C32 H32B . . 109.5 ?
H32A C32 H32B . . 109.5 ?
C25 C32 H32C . . 109.5 ?
H32A C32 H32C . . 109.5 ?
H32B C32 H32C . . 109.5 ?

loop_
_geom_bond_atom_site_label_1
_geom_bond_atom_site_label_2
_geom_bond_site_symmetry_2
_geom_bond_distance
_geom_bond_publ_flag
O1 C15 . 1.364(2) ?
O1 C6 . 1.4018(19) ?
O2 C19 . 1.220(2) ?
N1 C28 . 1.457(2) ?
N1 C1 . 1.464(2) ?
N1 C4 . 1.470(2) ?
C1 C7 . 1.518(2) ?
C1 C2 . 1.539(2) ?
C1 H1 . 0.9800 ?
C2 C3 . 1.547(3) ?
C2 H2A . 0.9700 ?
C2 H2B . 0.9700 ?
C3 C4 . 1.541(2) ?
C3 H3A . 0.9700 ?
C3 H3B . 0.9700 ?
C4 C5 . 1.528(2) ?
C4 H4 . 0.9800 ?
C5 C8 . 1.348(2) ?
C5 C6 . 1.460(2) ?
C6 C7 . 1.339(2) ?
C7 C21 . 1.503(2) ?
C8 C9 . 1.468(2) ?
C8 H8 . 0.9300 ?
C9 C14 . 1.395(2) ?
C9 C10 . 1.397(2) ?
C10 C11 . 1.385(3) ?
C10 H10 . 0.9300 ?
C11 C12 . 1.384(3) ?
C11 H11 . 0.9300 ?
C12 C13 . 1.390(3) ?
C12 C31 . 1.509(3) ?
C13 C14 . 1.385(3) ?
C13 H13 . 0.9300 ?
C14 H14 . 0.9300 ?
C15 C20 . 1.344(2) ?
C15 C16 . 1.492(2) ?
C16 C17 . 1.537(2) ?
C16 H16A . 0.9700 ?
C16 H16B . 0.9700 ?
C17 C29 . 1.529(3) ?
C17 C18 . 1.533(3) ?
C17 C30 . 1.535(3) ?
C18 C19 . 1.503(3) ?
C18 H18A . 0.9700 ?
C18 H18B . 0.9700 ?
C19 C20 . 1.469(2) ?
C20 C21 . 1.509(2) ?
C21 C22 . 1.527(2) ?
C21 H21 . 0.9800 ?
C22 C27 . 1.381(3) ?
C22 C23 . 1.383(2) ?
C23 C24 . 1.403(3) ?
C23 H23 . 0.9300 ?
C24 C25 . 1.371(4) ?
C24 H24 . 0.9300 ?
C25 C26 . 1.375(4) ?
C25 C32 . 1.512(3) ?
C26 C27 . 1.384(3) ?
C26 H26 . 0.9300 ?
C27 H27 . 0.9300 ?
C28 H28A . 0.9600 ?
C28 H28B . 0.9600 ?
C28 H28C . 0.9600 ?
C29 H29A . 0.9600 ?
C29 H29B . 0.9600 ?
C29 H29C . 0.9600 ?
C30 H30A . 0.9600 ?
C30 H30B . 0.9600 ?
C30 H30C . 0.9600 ?
C31 H31A . 0.9600 ?
C31 H31B . 0.9600 ?
C31 H31C . 0.9600 ?
C32 H32A . 0.9600 ?
C32 H32B . 0.9600 ?
C32 H32C . 0.9600 ?

loop_
_geom_hbond_atom_site_label_D
_geom_hbond_atom_site_label_H
_geom_hbond_atom_site_label_A
_geom_hbond_site_symmetry_A
_geom_hbond_distance_DH
_geom_hbond_distance_HA
_geom_hbond_distance_DA
_geom_hbond_angle_DHA
_geom_hbond_publ_flag
C8 H8 O1 . 0.93 2.37 2.766(2) 105 yes
C14 H14 O2 4_465 0.93 2.59 3.285(2) 131 yes
C3 H3B Cg 4_465 0.97 2.88 3.795(2) 152 yes

loop_
_geom_torsion_atom_site_label_1
_geom_torsion_atom_site_label_2
_geom_torsion_atom_site_label_3
_geom_torsion_atom_site_label_4
_geom_torsion_site_symmetry_1
_geom_torsion_site_symmetry_2
_geom_torsion_site_symmetry_3
_geom_torsion_site_symmetry_4
_geom_torsion
_geom_torsion_publ_flag
C28 N1 C1 C7 . . . . 62.30(19) ?
C4 N1 C1 C7 . . . . -64.57(16) ?
C28 N1 C1 C2 . . . . 179.41(15) ?
C4 N1 C1 C2 . . . . 52.53(15) ?
N1 C1 C2 C3 . . . . -32.38(17) ?
C7 C1 C2 C3 . . . . 85.97(17) ?
C1 C2 C3 C4 . . . . 2.13(18) ?
C28 N1 C4 C5 . . . . -58.9(2) ?
C1 N1 C4 C5 . . . . 67.99(16) ?
C28 N1 C4 C3 . . . . -177.62(16) ?
C1 N1 C4 C3 . . . . -50.76(15) ?
C2 C3 C4 N1 . . . . 28.68(17) ?
C2 C3 C4 C5 . . . . -90.75(17) ?
N1 C4 C5 C8 . . . . 146.10(17) ?
C3 C4 C5 C8 . . . . -101.7(2) ?
N1 C4 C5 C6 . . . . -36.0(2) ?
C3 C4 C5 C6 . . . . 76.16(18) ?
C15 O1 C6 C7 . . . . -12.9(2) ?
C15 O1 C6 C5 . . . . 164.29(14) ?
C8 C5 C6 C7 . . . . 175.52(17) ?
C4 C5 C6 C7 . . . . -2.4(2) ?
C8 C5 C6 O1 . . . . -1.7(2) ?
C4 C5 C6 O1 . . . . -179.63(14) ?
O1 C6 C7 C21 . . . . 1.4(3) ?
C5 C6 C7 C21 . . . . -175.61(15) ?
O1 C6 C7 C1 . . . . -178.09(15) ?
C5 C6 C7 C1 . . . . 4.9(3) ?
N1 C1 C7 C6 . . . . 30.9(2) ?
C2 C1 C7 C6 . . . . -80.5(2) ?
N1 C1 C7 C21 . . . . -148.60(15) ?
C2 C1 C7 C21 . . . . 100.01(17) ?
C6 C5 C8 C9 . . . . -174.93(16) ?
C4 C5 C8 C9 . . . . 2.7(3) ?
C5 C8 C9 C14 . . . . 33.7(3) ?
C5 C8 C9 C10 . . . . -149.18(19) ?
C14 C9 C10 C11 . . . . -4.0(3) ?
C8 C9 C10 C11 . . . . 178.71(17) ?
C9 C10 C11 C12 . . . . 1.5(3) ?
C10 C11 C12 C13 . . . . 1.1(3) ?
C10 C11 C12 C31 . . . . -179.5(2) ?
C11 C12 C13 C14 . . . . -1.2(3) ?
C31 C12 C13 C14 . . . . 179.5(2) ?
C12 C13 C14 C9 . . . . -1.4(3) ?
C10 C9 C14 C13 . . . . 3.9(3) ?
C8 C9 C14 C13 . . . . -178.88(19) ?
C6 O1 C15 C20 . . . . 7.7(2) ?
C6 O1 C15 C16 . . . . -171.12(14) ?
C20 C15 C16 C17 . . . . 17.0(3) ?
O1 C15 C16 C17 . . . . -164.20(15) ?
C15 C16 C17 C29 . . . . -167.58(18) ?
C15 C16 C17 C18 . . . . -47.4(2) ?
C15 C16 C17 C30 . . . . 72.1(2) ?
C29 C17 C18 C19 . . . . 174.65(17) ?
C30 C17 C18 C19 . . . . -65.0(2) ?
C16 C17 C18 C19 . . . . 55.6(2) ?
C17 C18 C19 O2 . . . . 150.97(18) ?
C17 C18 C19 C20 . . . . -32.2(2) ?
O1 C15 C20 C19 . . . . -168.96(15) ?
C16 C15 C20 C19 . . . . 9.7(3) ?
O1 C15 C20 C21 . . . . 8.9(3) ?
C16 C15 C20 C21 . . . . -172.43(16) ?
O2 C19 C20 C15 . . . . 174.93(17) ?
C18 C19 C20 C15 . . . . -1.9(2) ?
O2 C19 C20 C21 . . . . -3.0(2) ?
C18 C19 C20 C21 . . . . -179.88(15) ?
C6 C7 C21 C20 . . . . 13.3(2) ?
C1 C7 C21 C20 . . . . -167.26(14) ?
C6 C7 C21 C22 . . . . -109.67(18) ?
C1 C7 C21 C22 . . . . 69.79(19) ?
C15 C20 C21 C7 . . . . -18.3(2) ?
C19 C20 C21 C7 . . . . 159.56(14) ?
C15 C20 C21 C22 . . . . 104.24(18) ?
C19 C20 C21 C22 . . . . -77.90(19) ?
C7 C21 C22 C27 . . . . 61.8(2) ?
C20 C21 C22 C27 . . . . -59.5(2) ?
C7 C21 C22 C23 . . . . -117.10(19) ?
C20 C21 C22 C23 . . . . 121.62(19) ?
C27 C22 C23 C24 . . . . 0.7(3) ?
C21 C22 C23 C24 . . . . 179.61(18) ?
C22 C23 C24 C25 . . . . 0.4(3) ?
C23 C24 C25 C26 . . . . -1.2(3) ?
C23 C24 C25 C32 . . . . 177.8(2) ?
C24 C25 C26 C27 . . . . 0.8(4) ?
C32 C25 C26 C27 . . . . -178.1(2) ?
C23 C22 C27 C26 . . . . -1.0(3) ?
C21 C22 C27 C26 . . . . -179.9(2) ?
C25 C26 C27 C22 . . . . 0.2(4) ?
